data_7155805
loop_
_publ_author_name
'Gu, Han'
'Chio, Tak Ian'
'Lei, Zhen'
'Staples, Richard J.'
'Hirschi, Jennifer S.'
'Bane, Susan'

_publ_section_title
;
 Formation of hydrazones and stabilized boron-nitrogen heterocycles in
 aqueous solution from carbohydrazides and ortho-formylphenylboronic acids
;
_journal_name_full 'Org. Biomol. Chem.'
_journal_paper_doi 10.1039/C7OB01708A
_journal_year 2017
_chemical_absolute_configuration unk
_chemical_formula_moiety 'C10 H12 B N3 O2'
_chemical_formula_sum 'C10 H12 B N3 O2'
_chemical_formula_weight 217.04
_chemical_name_systematic 'glyzide acetyl diazaborine'
_space_group_crystal_system monoclinic
_space_group_IT_number 7
_space_group_name_Hall 'P -2yc'
_space_group_name_H-M_alt 'P 1 c 1'
_symmetry_space_group_name_Hall 'P -2yc'
_symmetry_space_group_name_H-M 'P 1 c 1'
_atom_sites_solution_hydrogens geom
_atom_sites_solution_primary direct
_audit_creation_date 2016-10-10
_audit_creation_method
;
Olex2 1.2-alpha
(compiled 2016.10.04 svn.r3343 for OlexSys, GUI svn.r5250)
;
_audit_update_record
;
2016-11-20 deposited with the CCDC.
2017-08-08 downloaded from the CCDC.
;
_cell_angle_alpha 90
_cell_angle_beta 105.5113(11)
_cell_angle_gamma 90
_cell_formula_units_Z 2
_cell_length_a 8.5138(9)
_cell_length_b 5.9254(6)
_cell_length_c 10.2590(11)
_cell_measurement_reflns_used 5325
_cell_measurement_temperature 173(2)
_cell_measurement_theta_max 26.04
_cell_measurement_theta_min 2.48
_cell_volume 498.69(9)
_computing_cell_refinement 'SAINT v8.34A (Bruker, 2013)'
_computing_data_collection 'COSMO (BRUKER, V1.61, 2009)'
_computing_data_reduction 'SAINT v8.34A (Bruker, 2013)'
_computing_molecular_graphics 'Olex2 (Dolomanov et al., 2009)'
_computing_publication_material 'Olex2 (Dolomanov et al., 2009)'
_computing_structure_refinement 'XL (Sheldrick, 2008)'
_computing_structure_solution 'ShelXS (Sheldrick, 2008)'
_diffrn_ambient_temperature 173(2)
_diffrn_detector_area_resol_mean 8.36
_diffrn_measured_fraction_theta_full 1.000
_diffrn_measured_fraction_theta_max 0.999
_diffrn_measurement_device_type 'Bruker APEX-II CCD'
_diffrn_measurement_method \w
_diffrn_radiation_monochromator graphite
_diffrn_radiation_type MoK\a
_diffrn_radiation_wavelength 0.71073
_diffrn_reflns_av_R_equivalents 0.0303
_diffrn_reflns_av_unetI/netI 0.0263
_diffrn_reflns_Laue_measured_fraction_full 1.000
_diffrn_reflns_Laue_measured_fraction_max 0.999
_diffrn_reflns_limit_h_max 10
_diffrn_reflns_limit_h_min -10
_diffrn_reflns_limit_k_max 7
_diffrn_reflns_limit_k_min -7
_diffrn_reflns_limit_l_max 12
_diffrn_reflns_limit_l_min -12
_diffrn_reflns_number 8106
_diffrn_reflns_point_group_measured_fraction_full 0.999
_diffrn_reflns_point_group_measured_fraction_max 0.997
_diffrn_reflns_theta_full 25.242
_diffrn_reflns_theta_max 26.046
_diffrn_reflns_theta_min 2.483
_diffrn_source 'sealed tube'
_diffrn_standards_number 0
_exptl_absorpt_coefficient_mu 0.101
_exptl_absorpt_correction_T_max 0.7453
_exptl_absorpt_correction_T_min 0.6903
_exptl_absorpt_correction_type multi-scan
_exptl_absorpt_process_details
'SADABS-2014/5 (Bruker,2014/5) was used for absorption correction. wR2(int) was 0.0539 before and 0.0494 after correction. The Ratio of minimum to maximum transmission is 0.9262. The \l/2 correction factor is 0.00150.'
_exptl_crystal_colour colourless
_exptl_crystal_colour_primary colourless
_exptl_crystal_density_diffrn 1.445
_exptl_crystal_description chunk
_exptl_crystal_F_000 228
_exptl_crystal_recrystallization_method 'Re-crystallisation from solvent: water/dmso'
_exptl_crystal_size_max 0.201
_exptl_crystal_size_mid 0.147
_exptl_crystal_size_min 0.05
_refine_diff_density_max 0.189
_refine_diff_density_min -0.140
_refine_diff_density_rms 0.035
_refine_ls_abs_structure_details
;
 Flack x determined using 884 quotients [(I+)-(I-)]/[(I+)+(I-)]
 (Parsons, Flack and Wagner, Acta Cryst. B69 (2013) 249-259).
;
_refine_ls_abs_structure_Flack -0.9(5)
_refine_ls_extinction_method none
_refine_ls_goodness_of_fit_ref 1.033
_refine_ls_hydrogen_treatment constr
_refine_ls_matrix_type full
_refine_ls_number_parameters 147
_refine_ls_number_reflns 1971
_refine_ls_number_restraints 2
_refine_ls_restrained_S_all 1.033
_refine_ls_R_factor_all 0.0320
_refine_ls_R_factor_gt 0.0296
_refine_ls_shift/su_max 0.000
_refine_ls_shift/su_mean 0.000
_refine_ls_structure_factor_coef Fsqd
_refine_ls_weighting_details 'w=1/[\s^2^(Fo^2^)+(0.0355P)^2^+0.1140P] where P=(Fo^2^+2Fc^2^)/3'
_refine_ls_weighting_scheme calc
_refine_ls_wR_factor_gt 0.0697
_refine_ls_wR_factor_ref 0.0723
_reflns_Friedel_coverage 0.989
_reflns_Friedel_fraction_full 0.999
_reflns_Friedel_fraction_max 0.995
_reflns_number_gt 1871
_reflns_number_total 1971
_reflns_threshold_expression 'I > 2\s(I)'
_cod_data_source_file c7ob01708a2.cif
_cod_data_source_block jhbu1016b
_cod_database_code 7155805
_shelxl_version_number 2014/6
_shelx_space_group_comment
;
The symmetry employed for this shelxl refinement is uniquely defined
by the following loop, which should always be used as a source of
symmetry information in preference to the above space-group names.
They are only intended as comments.
;
_shelx_estimated_absorpt_t_max 0.995
_shelx_estimated_absorpt_t_min 0.980
_olex2_refinement_description
;
1. Fixed Uiso
 At 1.2 times of:
  All C(H) groups, All C(H,H) groups, All N(H,H) groups
 At 1.5 times of:
  All C(H,H,H) groups, All O(H) groups
2.a Secondary CH2 refined with riding coordinates:
 N3(H3A,H3B), C2(H2A,H2B)
2.b Aromatic/amide H refined with riding coordinates:
 C7(H7), C8(H8), C9(H9), C10(H10)
2.c Idealised Me refined as rotating group:
 C3(H3C,H3D,H3E)
2.d Idealised tetrahedral OH refined as rotating group:
 O1(H1)
;
_olex2_diffrn_ambient_temperature_device 'Oxford Cryosystems'
_olex2_exptl_crystal_mounting_method 'The crystal was mounted on a nylon loop with paratone oil'
_olex2_submission_original_sample_id 2
_olex2_submission_special_instructions 'No special instructions were received'

loop_
_space_group_symop_operation_xyz
'x, y, z'
'x, -y, z+1/2'

loop_
_atom_site_label
_atom_site_type_symbol
_atom_site_fract_x
_atom_site_fract_y
_atom_site_fract_z
_atom_site_U_iso_or_equiv
_atom_site_adp_type
_atom_site_occupancy
_atom_site_site_symmetry_order
_atom_site_calc_flag
_atom_site_refinement_flags_posn
_atom_site_disorder_assembly
_atom_site_disorder_group
O1 O 0.16015(19) 0.5393(3) 0.72095(16) 0.0184(4) Uani 1 1 d . . .
H1 H 0.1794 0.6772 0.7141 0.028 Uiso 1 1 calc GR A 1
O2 O -0.0391(2) -0.0898(3) 0.51655(18) 0.0253(4) Uani 1 1 d . . .
N1 N 0.1614(2) 0.1656(3) 0.6201(2) 0.0179(4) Uani 1 1 d . . .
N2 N 0.2535(2) 0.0126(3) 0.7133(2) 0.0196(4) Uani 1 1 d . . .
N3 N 0.0846(2) 0.4784(3) 0.4710(2) 0.0172(4) Uani 1 1 d . . .
H3A H 0.0345 0.6124 0.4763 0.021 Uiso 1 1 calc R . .
H3B H 0.1403 0.4905 0.4069 0.021 Uiso 1 1 calc R . .
C1 C 0.0262(3) 0.0979(4) 0.5294(3) 0.0193(5) Uani 1 1 d . . .
C2 C -0.0383(3) 0.2931(4) 0.4353(2) 0.0199(5) Uani 1 1 d . . .
H2A H -0.0538 0.2465 0.3400 0.024 Uiso 1 1 calc R . .
H2B H -0.1445 0.3445 0.4468 0.024 Uiso 1 1 calc R . .
C3 C 0.5064(3) -0.1012(4) 0.8584(3) 0.0250(6) Uani 1 1 d . . .
H3C H 0.5804 -0.1857 0.8179 0.038 Uiso 1 1 calc GR . .
H3D H 0.4331 -0.2064 0.8868 0.038 Uiso 1 1 calc GR . .
H3E H 0.5700 -0.0171 0.9372 0.038 Uiso 1 1 calc GR . .
C4 C 0.4082(3) 0.0605(4) 0.7564(2) 0.0192(5) Uani 1 1 d . . .
C5 C 0.4892(3) 0.2480(4) 0.7048(2) 0.0186(5) Uani 1 1 d . . .
C6 C 0.3975(3) 0.4207(4) 0.6261(2) 0.0173(5) Uani 1 1 d . . .
C7 C 0.4793(3) 0.5829(4) 0.5701(2) 0.0217(5) Uani 1 1 d . . .
H7 H 0.4185 0.6992 0.5153 0.026 Uiso 1 1 calc R . .
C8 C 0.6477(3) 0.5777(4) 0.5929(3) 0.0244(6) Uani 1 1 d . . .
H8 H 0.7011 0.6886 0.5533 0.029 Uiso 1 1 calc R . .
C9 C 0.7373(3) 0.4097(5) 0.6737(3) 0.0255(6) Uani 1 1 d . . .
H9 H 0.8526 0.4073 0.6907 0.031 Uiso 1 1 calc R . .
C10 C 0.6597(3) 0.2458(4) 0.7296(3) 0.0228(5) Uani 1 1 d . . .
H10 H 0.7219 0.1312 0.7849 0.027 Uiso 1 1 calc R . .
B1 B 0.2080(3) 0.4148(4) 0.6162(3) 0.0165(5) Uani 1 1 d . . .

loop_
_atom_site_aniso_label
_atom_site_aniso_U_11
_atom_site_aniso_U_22
_atom_site_aniso_U_33
_atom_site_aniso_U_23
_atom_site_aniso_U_13
_atom_site_aniso_U_12
O1 0.0223(8) 0.0167(8) 0.0182(8) 0.0011(7) 0.0092(7) -0.0013(8)
O2 0.0224(9) 0.0162(9) 0.0343(10) -0.0016(8) 0.0025(8) -0.0039(7)
N1 0.0190(10) 0.0137(10) 0.0204(10) 0.0028(8) 0.0042(8) 0.0011(8)
N2 0.0235(11) 0.0144(10) 0.0200(10) 0.0033(8) 0.0041(9) 0.0008(8)
N3 0.0189(10) 0.0147(10) 0.0184(9) 0.0013(8) 0.0056(8) 0.0018(8)
C1 0.0178(11) 0.0189(12) 0.0224(12) -0.0026(10) 0.0073(10) 0.0012(10)
C2 0.0195(12) 0.0191(13) 0.0187(12) -0.0004(10) 0.0011(9) 0.0001(10)
C3 0.0278(14) 0.0206(13) 0.0237(13) 0.0029(11) 0.0017(11) 0.0025(11)
C4 0.0235(13) 0.0169(12) 0.0158(11) -0.0006(9) 0.0030(10) 0.0026(10)
C5 0.0208(12) 0.0199(12) 0.0151(11) -0.0032(9) 0.0051(9) -0.0007(9)
C6 0.0222(12) 0.0163(12) 0.0135(11) -0.0037(9) 0.0047(9) -0.0019(9)
C7 0.0259(13) 0.0210(13) 0.0194(12) -0.0010(10) 0.0081(10) -0.0026(11)
C8 0.0259(14) 0.0254(14) 0.0252(13) -0.0038(10) 0.0127(11) -0.0077(11)
C9 0.0168(12) 0.0354(15) 0.0237(13) -0.0076(11) 0.0043(10) -0.0030(12)
C10 0.0202(12) 0.0275(13) 0.0186(11) -0.0014(11) 0.0016(9) 0.0021(11)
B1 0.0197(13) 0.0134(12) 0.0166(13) 0.0019(10) 0.0052(11) -0.0017(10)

loop_
_atom_type_symbol
_atom_type_description
_atom_type_scat_dispersion_real
_atom_type_scat_dispersion_imag
_atom_type_scat_source
C C 0.0033 0.0016 'International Tables Vol C Tables 4.2.6.8 and 6.1.1.4'
H H 0.0000 0.0000 'International Tables Vol C Tables 4.2.6.8 and 6.1.1.4'
B B 0.0013 0.0007 'International Tables Vol C Tables 4.2.6.8 and 6.1.1.4'
N N 0.0061 0.0033 'International Tables Vol C Tables 4.2.6.8 and 6.1.1.4'
O O 0.0106 0.0060 'International Tables Vol C Tables 4.2.6.8 and 6.1.1.4'

loop_
_geom_angle_atom_site_label_1
_geom_angle_atom_site_label_2
_geom_angle_atom_site_label_3
_geom_angle
B1 O1 H1 109.5
N2 N1 B1 122.78(18)
C1 N1 N2 120.28(19)
C1 N1 B1 116.94(19)
C4 N2 N1 115.0(2)
H3A N3 H3B 108.6
C2 N3 H3A 110.3
C2 N3 H3B 110.3
C2 N3 B1 107.08(17)
B1 N3 H3A 110.3
B1 N3 H3B 110.3
O2 C1 N1 128.7(2)
O2 C1 C2 123.0(2)
N1 C1 C2 108.28(19)
N3 C2 C1 107.14(18)
N3 C2 H2A 110.3
N3 C2 H2B 110.3
C1 C2 H2A 110.3
C1 C2 H2B 110.3
H2A C2 H2B 108.5
H3C C3 H3D 109.5
H3C C3 H3E 109.5
H3D C3 H3E 109.5
C4 C3 H3C 109.5
C4 C3 H3D 109.5
C4 C3 H3E 109.5
N2 C4 C3 115.0(2)
N2 C4 C5 124.6(2)
C5 C4 C3 120.2(2)
C6 C5 C4 120.8(2)
C6 C5 C10 120.0(2)
C10 C5 C4 119.1(2)
C5 C6 B1 114.8(2)
C7 C6 C5 118.5(2)
C7 C6 B1 126.7(2)
C6 C7 H7 119.3
C8 C7 C6 121.4(2)
C8 C7 H7 119.3
C7 C8 H8 120.2
C9 C8 C7 119.6(2)
C9 C8 H8 120.2
C8 C9 H9 119.8
C10 C9 C8 120.3(2)
C10 C9 H9 119.8
C5 C10 H10 119.9
C9 C10 C5 120.2(2)
C9 C10 H10 119.9
O1 B1 N1 110.19(19)
O1 B1 N3 108.7(2)
O1 B1 C6 115.1(2)
N1 B1 N3 98.00(17)
N1 B1 C6 106.6(2)
C6 B1 N3 116.81(19)

loop_
_geom_bond_atom_site_label_1
_geom_bond_atom_site_label_2
_geom_bond_distance
O1 H1 0.8400
O1 B1 1.449(3)
O2 C1 1.234(3)
N1 N2 1.397(3)
N1 C1 1.333(3)
N1 B1 1.532(3)
N2 C4 1.303(3)
N3 H3A 0.9100
N3 H3B 0.9100
N3 C2 1.493(3)
N3 B1 1.621(3)
C1 C2 1.512(3)
C2 H2A 0.9900
C2 H2B 0.9900
C3 H3C 0.9800
C3 H3D 0.9800
C3 H3E 0.9800
C3 C4 1.498(3)
C4 C5 1.478(3)
C5 C6 1.404(3)
C5 C10 1.405(3)
C6 C7 1.397(3)
C6 B1 1.590(3)
C7 H7 0.9500
C7 C8 1.390(4)
C8 H8 0.9500
C8 C9 1.386(4)
C9 H9 0.9500
C9 C10 1.383(4)
C10 H10 0.9500

loop_
_geom_hbond_atom_site_label_D
_geom_hbond_atom_site_label_H
_geom_hbond_atom_site_label_A
_geom_hbond_distance_DH
_geom_hbond_distance_HA
_geom_hbond_distance_DA
_geom_hbond_angle_DHA
_geom_hbond_site_symmetry_A
N3 H3A O2 0.91 1.95 2.853(3) 169.4 1_565
N3 H3B O1 0.91 1.97 2.808(2) 152.8 2_564

loop_
_geom_torsion_atom_site_label_1
_geom_torsion_atom_site_label_2
_geom_torsion_atom_site_label_3
_geom_torsion_atom_site_label_4
_geom_torsion
O2 C1 C2 N3 -172.2(2)
N1 N2 C4 C3 178.9(2)
N1 N2 C4 C5 -5.5(3)
N1 C1 C2 N3 6.1(3)
N2 N1 C1 O2 3.1(4)
N2 N1 C1 C2 -175.0(2)
N2 N1 B1 O1 -79.3(3)
N2 N1 B1 N3 167.3(2)
N2 N1 B1 C6 46.2(3)
N2 C4 C5 C6 14.7(4)
N2 C4 C5 C10 -162.1(2)
C1 N1 N2 C4 152.5(2)
C1 N1 B1 O1 100.5(2)
C1 N1 B1 N3 -12.9(2)
C1 N1 B1 C6 -134.1(2)
C2 N3 B1 O1 -99.2(2)
C2 N3 B1 N1 15.4(2)
C2 N3 B1 C6 128.6(2)
C3 C4 C5 C6 -169.9(2)
C3 C4 C5 C10 13.3(3)
C4 C5 C6 C7 -174.5(2)
C4 C5 C6 B1 8.2(3)
C4 C5 C10 C9 175.0(2)
C5 C6 C7 C8 -1.1(3)
C5 C6 B1 O1 89.3(2)
C5 C6 B1 N1 -33.1(3)
C5 C6 B1 N3 -141.4(2)
C6 C5 C10 C9 -1.8(3)
C6 C7 C8 C9 -0.6(4)
C7 C6 B1 O1 -87.8(3)
C7 C6 B1 N1 149.8(2)
C7 C6 B1 N3 41.5(3)
C7 C8 C9 C10 1.1(4)
C8 C9 C10 C5 0.1(4)
C10 C5 C6 C7 2.2(3)
C10 C5 C6 B1 -175.1(2)
B1 N1 N2 C4 -27.7(3)
B1 N1 C1 O2 -176.7(2)
B1 N1 C1 C2 5.2(3)
B1 N3 C2 C1 -13.9(2)
B1 C6 C7 C8 175.9(2)
